data_4064518
loop_
_publ_author_name
'Tanabe, Makoto'
'Jiang, Jian'
'Yamazawa, Hideto'
'Osakada, Kohtaro'
'Ohmura, Toshimichi'
'Suginome, Michinori'

_publ_section_title
;
 Dinuclear Palladium and Platinum Complexes with Bridging Silylene
 Ligands. Preparation Using (Aminosilyl)boronic Ester as the Ligand
 Precursor and Their Reactions with Alkynes
;
_journal_issue 15
_journal_name_full Organometallics
_journal_page_first 3981
_journal_paper_doi 10.1021/om200156g
_journal_volume 30
_journal_year 2011
_chemical_formula_moiety 'C42.50 H50 P2 Pt Si2'
_chemical_formula_sum 'C42.5 H50 P2 Pt Si2'
_chemical_formula_weight 874.07
_space_group_IT_number 14
_symmetry_cell_setting monoclinic
_symmetry_Int_Tables_number 14
_symmetry_space_group_name_Hall '-P 2ybc'
_symmetry_space_group_name_H-M 'P 1 21/c 1'
_atom_sites_solution_hydrogens geom
_atom_sites_solution_primary direct
_atom_sites_solution_secondary difmap
_cell_angle_alpha 90.0000
_cell_angle_beta 108.257(3)
_cell_angle_gamma 90.0000
_cell_formula_units_Z 4
_cell_length_a 12.678(3)
_cell_length_b 18.481(4)
_cell_length_c 18.113(4)
_cell_measurement_reflns_used 12447
_cell_measurement_temperature 113
_cell_measurement_theta_max 27.48
_cell_measurement_theta_min 3.22
_cell_volume 4030.3(16)
_computing_cell_refinement CrystalClear
_computing_data_collection 'CrystalClear (Rigaku/MSC Inc., 2006)'
_computing_data_reduction CrystalClear
_computing_molecular_graphics 'CrystalStructure 4.0'
_computing_publication_material 'CrystalStructure 4.0 (Rigaku, 2010)'
_computing_structure_refinement 'SHELXL97 (Sheldrick, 2008)'
_computing_structure_solution 'SIR2002 (Burla, et al., 2003)'
_diffrn_ambient_temperature 113
_diffrn_detector_area_resol_mean 7.314
_diffrn_measured_fraction_theta_full 0.996
_diffrn_measured_fraction_theta_max 0.996
_diffrn_measurement_device_type 'Rigaku Saturn70'
_diffrn_measurement_method \w
_diffrn_radiation_type 'Mo K\a'
_diffrn_radiation_wavelength 0.71070
_diffrn_reflns_av_R_equivalents 0.0539
_diffrn_reflns_limit_h_max 16
_diffrn_reflns_limit_h_min -16
_diffrn_reflns_limit_k_max 18
_diffrn_reflns_limit_k_min -23
_diffrn_reflns_limit_l_max 23
_diffrn_reflns_limit_l_min -16
_diffrn_reflns_number 32417
_diffrn_reflns_theta_full 27.48
_diffrn_reflns_theta_max 27.48
_diffrn_standards_number 0
_exptl_absorpt_coefficient_mu 3.634
_exptl_absorpt_correction_T_max 0.403
_exptl_absorpt_correction_T_min 0.322
_exptl_absorpt_correction_type multi-scan
_exptl_absorpt_process_details 'REQAB (Rigaku, 1998)'
_exptl_crystal_colour colorless
_exptl_crystal_density_diffrn 1.440
_exptl_crystal_density_method 'not measured'
_exptl_crystal_description prism
_exptl_crystal_F_000 1764.00
_exptl_crystal_size_max 0.300
_exptl_crystal_size_mid 0.300
_exptl_crystal_size_min 0.250
_refine_diff_density_max 2.290
_refine_diff_density_min -1.080
_refine_ls_extinction_method none
_refine_ls_goodness_of_fit_ref 0.994
_refine_ls_hydrogen_treatment constr
_refine_ls_number_parameters 442
_refine_ls_number_reflns 9213
_refine_ls_number_restraints 6
_refine_ls_R_factor_all 0.0371
_refine_ls_R_factor_gt 0.0299
_refine_ls_shift/su_max 0.002
_refine_ls_structure_factor_coef Fsqd
_refine_ls_weighting_details 'w = 1/[\s^2^(Fo^2^)+(0.0291P)^2^+0.0000P] where P=(Fo^2^+2Fc^2^)/3'
_refine_ls_weighting_scheme calc
_refine_ls_wR_factor_gt 0.0669
_refine_ls_wR_factor_ref 0.0700
_reflns_number_gt 7504
_reflns_number_total 9213
_reflns_threshold_expression F^2^>2.0\s(F^2^)
_cod_data_source_file om200156g_si_001.cif
_cod_data_source_block complex3
_cod_original_cell_volume 4030.3(15)
_cod_original_formula_sum 'C42.50 H50 P2 Pt Si2'
_cod_database_code 4064518

loop_
_symmetry_equiv_pos_site_id
_symmetry_equiv_pos_as_xyz
1 +X,+Y,+Z
2 -X,1/2+Y,1/2-Z
3 -X,-Y,-Z
4 +X,1/2-Y,1/2+Z

loop_
_atom_site_label
_atom_site_type_symbol
_atom_site_fract_x
_atom_site_fract_y
_atom_site_fract_z
_atom_site_U_iso_or_equiv
_atom_site_adp_type
_atom_site_occupancy
_atom_site_symmetry_multiplicity
_atom_site_calc_flag
_atom_site_refinement_flags
Pt1 Pt 0.670983(9) 0.255860(6) 0.272306(6) 0.01470(4) Uani 1.0 4 d .
P1 P 0.56463(7) 0.16143(4) 0.19961(5) 0.01876(18) Uani 1.0 4 d .
P2 P 0.80904(7) 0.25238(4) 0.21068(5) 0.01845(18) Uani 1.0 4 d .
Si1 Si 0.75980(7) 0.35228(4) 0.35474(5) 0.01528(18) Uani 1.0 4 d .
Si2 Si 0.53803(7) 0.27734(5) 0.33612(5) 0.01762(18) Uani 1.0 4 d .
C1 C 0.6831(3) 0.38072(15) 0.42511(17) 0.0156(7) Uani 1.0 4 d .
C2 C 0.5828(3) 0.35025(16) 0.41115(18) 0.0190(7) Uani 1.0 4 d .
C3 C 0.7228(3) 0.43561(16) 0.48715(17) 0.0164(7) Uani 1.0 4 d .
C4 C 0.6543(3) 0.49335(15) 0.49285(18) 0.0173(7) Uani 1.0 4 d .
C5 C 0.6871(3) 0.54251(16) 0.55412(19) 0.0215(7) Uani 1.0 4 d .
C6 C 0.7892(3) 0.53621(16) 0.61098(18) 0.0198(7) Uani 1.0 4 d .
C7 C 0.8590(3) 0.48028(16) 0.60484(18) 0.0202(7) Uani 1.0 4 d .
C8 C 0.8274(3) 0.43063(16) 0.54402(17) 0.0183(7) Uani 1.0 4 d .
C9 C 0.8223(3) 0.58870(18) 0.6780(2) 0.0301(9) Uani 1.0 4 d .
C10 C 0.9051(3) 0.32245(16) 0.41451(17) 0.0174(7) Uani 1.0 4 d .
C11 C 0.9213(4) 0.25034(16) 0.4351(3) 0.0306(9) Uani 1.0 4 d .
C12 C 1.0243(4) 0.2229(2) 0.4767(3) 0.0440(11) Uani 1.0 4 d .
C13 C 1.1164(3) 0.26841(19) 0.4992(2) 0.0340(9) Uani 1.0 4 d .
C14 C 1.1026(3) 0.34046(19) 0.4821(2) 0.0300(9) Uani 1.0 4 d .
C15 C 0.9982(3) 0.36701(18) 0.4393(2) 0.0257(8) Uani 1.0 4 d .
C16 C 0.7673(3) 0.44124(16) 0.30277(18) 0.0175(7) Uani 1.0 4 d .
C17 C 0.8225(3) 0.50279(15) 0.34209(19) 0.0194(7) Uani 1.0 4 d .
C18 C 0.8273(3) 0.56664(17) 0.3026(2) 0.0264(8) Uani 1.0 4 d .
C19 C 0.7761(3) 0.57122(18) 0.2232(2) 0.0269(8) Uani 1.0 4 d .
C20 C 0.7168(3) 0.51270(18) 0.1840(2) 0.0284(8) Uani 1.0 4 d .
C21 C 0.7129(3) 0.44887(17) 0.22356(18) 0.0218(7) Uani 1.0 4 d .
C22 C 0.5067(3) 0.20188(17) 0.39757(18) 0.0233(8) Uani 1.0 4 d .
C23 C 0.4135(4) 0.20339(19) 0.4245(2) 0.0323(9) Uani 1.0 4 d .
C24 C 0.4018(4) 0.1530(2) 0.4784(3) 0.0431(12) Uani 1.0 4 d .
C25 C 0.4820(4) 0.1007(2) 0.5076(2) 0.0448(12) Uani 1.0 4 d .
C26 C 0.5735(4) 0.0981(2) 0.4820(2) 0.0407(10) Uani 1.0 4 d .
C27 C 0.5846(4) 0.14833(18) 0.4276(2) 0.0311(9) Uani 1.0 4 d .
C28 C 0.4060(3) 0.31179(17) 0.26251(18) 0.0199(7) Uani 1.0 4 d .
C29 C 0.3035(3) 0.27544(19) 0.2363(2) 0.0250(8) Uani 1.0 4 d .
C30 C 0.2144(3) 0.3040(2) 0.1780(2) 0.0313(9) Uani 1.0 4 d .
C31 C 0.2243(3) 0.3697(2) 0.1441(2) 0.0346(9) Uani 1.0 4 d .
C32 C 0.3245(4) 0.40706(19) 0.1694(2) 0.0306(9) Uani 1.0 4 d .
C33 C 0.4126(3) 0.37822(18) 0.22743(18) 0.0245(8) Uani 1.0 4 d .
C34 C 0.6363(3) 0.08619(16) 0.1716(2) 0.0256(8) Uani 1.0 4 d .
C35 C 0.4691(3) 0.10920(18) 0.2360(2) 0.0285(9) Uani 1.0 4 d .
C36 C 0.4722(3) 0.19455(19) 0.10798(18) 0.0300(9) Uani 1.0 4 d .
C37 C 0.9024(3) 0.17510(18) 0.2382(2) 0.0291(8) Uani 1.0 4 d .
C38 C 0.9115(3) 0.32427(18) 0.2244(2) 0.0305(9) Uani 1.0 4 d .
C39 C 0.7591(3) 0.24878(16) 0.1049(2) 0.0267(8) Uani 1.0 4 d .
C40 C 0.0078(9) 0.4938(5) -0.0370(5) 0.060(4) Uani 0.5000 4 d .
C41 C 0.0085(7) 0.4825(3) -0.1145(4) 0.089(3) Uani 1.0 4 d .
C42 C 0.0926(8) 0.5224(5) -0.0604(5) 0.076(4) Uani 0.5000 4 d .
C43 C 0.0893(6) 0.5327(3) 0.0166(4) 0.085(3) Uani 1.0 4 d .
C44 C 0.0948(9) 0.5463(5) 0.0966(5) 0.055(3) Uani 0.5000 4 d .
H1 H 0.5348 0.3656 0.4392 0.0229 Uiso 1.0 4 calc R
H2 H 0.5841 0.4991 0.4542 0.0208 Uiso 1.0 4 calc R
H3 H 0.6387 0.5809 0.5569 0.0258 Uiso 1.0 4 calc R
H4 H 0.9299 0.4758 0.6430 0.0242 Uiso 1.0 4 calc R
H5 H 0.8771 0.3931 0.5410 0.0220 Uiso 1.0 4 calc R
H6 H 0.7692 0.5857 0.7072 0.0361 Uiso 1.0 4 calc R
H7 H 0.8225 0.6380 0.6580 0.0361 Uiso 1.0 4 calc R
H8 H 0.8968 0.5766 0.7123 0.0361 Uiso 1.0 4 calc R
H9 H 0.8594 0.2185 0.4202 0.0367 Uiso 1.0 4 calc R
H10 H 1.0322 0.1730 0.4898 0.0528 Uiso 1.0 4 calc R
H11 H 1.1879 0.2496 0.5261 0.0407 Uiso 1.0 4 calc R
H12 H 1.1641 0.3725 0.4993 0.0360 Uiso 1.0 4 calc R
H13 H 0.9904 0.4170 0.4268 0.0308 Uiso 1.0 4 calc R
H14 H 0.8572 0.5007 0.3967 0.0233 Uiso 1.0 4 calc R
H15 H 0.8660 0.6073 0.3302 0.0317 Uiso 1.0 4 calc R
H16 H 0.7816 0.6142 0.1959 0.0322 Uiso 1.0 4 calc R
H17 H 0.6786 0.5161 0.1298 0.0341 Uiso 1.0 4 calc R
H18 H 0.6717 0.4091 0.1956 0.0261 Uiso 1.0 4 calc R
H19 H 0.3581 0.2394 0.4056 0.0387 Uiso 1.0 4 calc R
H20 H 0.3381 0.1546 0.4953 0.0517 Uiso 1.0 4 calc R
H21 H 0.4741 0.0669 0.5449 0.0538 Uiso 1.0 4 calc R
H22 H 0.6288 0.0622 0.5015 0.0488 Uiso 1.0 4 calc R
H23 H 0.6481 0.1457 0.4104 0.0374 Uiso 1.0 4 calc R
H24 H 0.2952 0.2303 0.2589 0.0299 Uiso 1.0 4 calc R
H25 H 0.1460 0.2784 0.1612 0.0376 Uiso 1.0 4 calc R
H26 H 0.1633 0.3891 0.1040 0.0416 Uiso 1.0 4 calc R
H27 H 0.3322 0.4523 0.1467 0.0367 Uiso 1.0 4 calc R
H28 H 0.4803 0.4045 0.2442 0.0294 Uiso 1.0 4 calc R
H29 H 0.6805 0.0603 0.2182 0.0307 Uiso 1.0 4 calc R
H30 H 0.6853 0.1046 0.1434 0.0307 Uiso 1.0 4 calc R
H31 H 0.5816 0.0531 0.1379 0.0307 Uiso 1.0 4 calc R
H32 H 0.4142 0.1418 0.2462 0.0342 Uiso 1.0 4 calc R
H33 H 0.5107 0.0846 0.2842 0.0342 Uiso 1.0 4 calc R
H34 H 0.4309 0.0732 0.1971 0.0342 Uiso 1.0 4 calc R
H35 H 0.4209 0.1559 0.0821 0.0360 Uiso 1.0 4 calc R
H36 H 0.5159 0.2098 0.0746 0.0360 Uiso 1.0 4 calc R
H37 H 0.4297 0.2358 0.1176 0.0360 Uiso 1.0 4 calc R
H38 H 0.9403 0.1762 0.2943 0.0349 Uiso 1.0 4 calc R
H39 H 0.9575 0.1773 0.2105 0.0349 Uiso 1.0 4 calc R
H40 H 0.8595 0.1302 0.2245 0.0349 Uiso 1.0 4 calc R
H41 H 0.9679 0.3101 0.2005 0.0366 Uiso 1.0 4 calc R
H42 H 0.9471 0.3326 0.2801 0.0366 Uiso 1.0 4 calc R
H43 H 0.8748 0.3688 0.1999 0.0366 Uiso 1.0 4 calc R
H44 H 0.7203 0.2029 0.0881 0.0320 Uiso 1.0 4 calc R
H45 H 0.8223 0.2524 0.0848 0.0320 Uiso 1.0 4 calc R
H46 H 0.7080 0.2891 0.0849 0.0320 Uiso 1.0 4 calc R

loop_
_atom_site_aniso_label
_atom_site_aniso_U_11
_atom_site_aniso_U_22
_atom_site_aniso_U_33
_atom_site_aniso_U_12
_atom_site_aniso_U_13
_atom_site_aniso_U_23
Pt1 0.01502(6) 0.01679(8) 0.01175(6) -0.00146(5) 0.00340(5) -0.00163(5)
P1 0.0170(5) 0.0210(5) 0.0167(4) -0.0018(4) 0.0030(4) -0.0056(4)
P2 0.0176(4) 0.0214(5) 0.0173(4) -0.0010(4) 0.0067(4) -0.0026(4)
Si1 0.0159(5) 0.0153(5) 0.0144(5) -0.0022(4) 0.0043(4) -0.0009(4)
Si2 0.0167(5) 0.0219(5) 0.0143(5) -0.0046(4) 0.0051(4) -0.0033(4)
C1 0.0188(16) 0.0143(16) 0.0124(15) 0.0001(12) 0.0028(13) -0.0004(12)
C2 0.0214(17) 0.0210(17) 0.0165(16) -0.0014(13) 0.0084(14) -0.0026(13)
C3 0.0159(16) 0.0200(17) 0.0139(16) -0.0045(13) 0.0055(13) 0.0000(13)
C4 0.0169(16) 0.0183(17) 0.0160(16) -0.0011(13) 0.0040(13) 0.0016(13)
C5 0.0258(19) 0.0180(17) 0.0221(18) -0.0006(14) 0.0094(15) 0.0001(14)
C6 0.0234(18) 0.0212(18) 0.0177(17) -0.0085(14) 0.0107(14) -0.0052(13)
C7 0.0179(17) 0.0231(18) 0.0169(17) -0.0079(13) 0.0017(14) -0.0016(14)
C8 0.0200(17) 0.0202(17) 0.0150(16) -0.0021(13) 0.0058(14) 0.0001(13)
C9 0.032(3) 0.033(2) 0.028(2) -0.0083(16) 0.0129(17) -0.0142(16)
C10 0.0196(17) 0.0192(17) 0.0134(15) 0.0017(13) 0.0052(13) -0.0005(13)
C11 0.030(2) 0.024(2) 0.028(2) -0.0054(15) -0.0056(16) 0.0044(15)
C12 0.043(3) 0.026(2) 0.043(3) 0.0011(18) -0.015(2) 0.0092(19)
C13 0.025(2) 0.041(3) 0.028(2) 0.0077(17) -0.0035(16) 0.0142(17)
C14 0.0198(19) 0.037(3) 0.030(2) -0.0041(15) 0.0038(16) 0.0106(17)
C15 0.0203(18) 0.0252(19) 0.031(2) -0.0008(14) 0.0075(16) 0.0068(15)
C16 0.0159(16) 0.0193(17) 0.0186(16) 0.0018(13) 0.0074(13) 0.0008(13)
C17 0.0183(17) 0.0177(17) 0.0207(17) 0.0018(13) 0.0037(14) 0.0023(13)
C18 0.0242(19) 0.0164(17) 0.039(3) -0.0006(14) 0.0108(17) 0.0005(16)
C19 0.033(2) 0.0201(18) 0.032(2) 0.0086(15) 0.0172(17) 0.0104(15)
C20 0.031(2) 0.033(2) 0.0223(19) 0.0120(16) 0.0100(16) 0.0056(16)
C21 0.0238(18) 0.0234(18) 0.0191(17) 0.0018(14) 0.0082(15) 0.0004(14)
C22 0.031(2) 0.0236(18) 0.0146(16) -0.0125(15) 0.0060(15) -0.0055(14)
C23 0.044(3) 0.031(2) 0.027(2) -0.0136(17) 0.0188(18) -0.0098(16)
C24 0.067(4) 0.040(3) 0.035(3) -0.028(3) 0.034(3) -0.0172(19)
C25 0.082(4) 0.034(3) 0.021(2) -0.026(3) 0.019(3) -0.0019(17)
C26 0.052(3) 0.034(3) 0.026(2) -0.0121(19) -0.0017(19) 0.0057(17)
C27 0.035(3) 0.033(2) 0.0219(19) -0.0112(17) 0.0029(16) 0.0010(16)
C28 0.0180(17) 0.0250(18) 0.0190(17) -0.0020(13) 0.0088(14) -0.0070(14)
C29 0.0222(18) 0.0267(18) 0.0254(19) -0.0016(15) 0.0066(15) -0.0113(15)
C30 0.0184(18) 0.041(3) 0.032(2) -0.0021(16) 0.0047(16) -0.0178(18)
C31 0.028(2) 0.046(3) 0.023(2) 0.0109(17) -0.0026(16) -0.0103(18)
C32 0.037(3) 0.031(2) 0.0239(19) 0.0054(17) 0.0100(17) 0.0001(16)
C33 0.0216(19) 0.033(2) 0.0199(18) -0.0019(15) 0.0078(15) -0.0034(15)
C34 0.0252(19) 0.0230(18) 0.0295(19) -0.0018(14) 0.0098(16) -0.0110(15)
C35 0.028(2) 0.0259(19) 0.032(2) -0.0112(15) 0.0101(17) -0.0148(16)
C36 0.029(2) 0.036(2) 0.0195(18) 0.0014(16) -0.0006(16) -0.0043(16)
C37 0.0244(19) 0.030(2) 0.030(2) 0.0054(15) 0.0047(16) -0.0005(16)
C38 0.031(2) 0.030(2) 0.037(3) -0.0087(16) 0.0202(18) -0.0110(17)
C39 0.030(2) 0.036(3) 0.0163(17) 0.0059(15) 0.0095(15) 0.0022(14)
C40 0.089(9) 0.039(6) 0.068(8) 0.050(6) 0.046(8) 0.027(6)
C41 0.141(7) 0.071(4) 0.076(5) 0.051(4) 0.063(5) 0.024(4)
C42 0.098(11) 0.054(7) 0.103(11) 0.035(7) 0.070(9) 0.025(7)
C43 0.131(7) 0.057(4) 0.093(5) 0.059(4) 0.071(5) 0.036(4)
C44 0.063(7) 0.045(6) 0.051(6) 0.019(5) 0.009(6) 0.001(5)

loop_
_atom_type_symbol
_atom_type_description
_atom_type_scat_dispersion_real
_atom_type_scat_dispersion_imag
_atom_type_scat_source
C C 0.0033 0.0016
;
International Tables for Crystallography
(1992, Vol. C, Tables 4.2.6.8 and 6.1.1.4)
;
H H 0.0000 0.0000
;
International Tables for Crystallography
(1992, Vol. C, Table 6.1.1.4)
;
P P 0.1023 0.0942
;
International Tables for Crystallography
(1992, Vol. C, Tables 4.2.6.8 and 6.1.1.4)
;
Pt Pt -1.7033 8.3905
;
International Tables for Crystallography
(1992, Vol. C, Tables 4.2.6.8 and 6.1.1.4)
;
Si Si 0.0817 0.0704
;
International Tables for Crystallography
(1992, Vol. C, Tables 4.2.6.8 and 6.1.1.4)
;

loop_
_geom_angle_atom_site_label_1
_geom_angle_atom_site_label_2
_geom_angle_atom_site_label_3
_geom_angle
_geom_angle_publ_flag
_geom_angle_site_symmetry_1
_geom_angle_site_symmetry_3
P1 Pt1 P2 95.49(4) yes . .
P1 Pt1 Si1 172.09(4) yes . .
P1 Pt1 Si2 91.55(4) yes . .
P2 Pt1 Si1 92.42(4) yes . .
P2 Pt1 Si2 171.75(3) yes . .
Si1 Pt1 Si2 80.56(4) yes . .
Pt1 P1 C34 118.49(11) yes . .
Pt1 P1 C35 121.42(12) yes . .
Pt1 P1 C36 110.89(12) yes . .
C34 P1 C35 98.19(17) yes . .
C34 P1 C36 103.82(17) yes . .
C35 P1 C36 101.36(16) yes . .
Pt1 P2 C37 114.06(14) yes . .
Pt1 P2 C38 121.39(14) yes . .
Pt1 P2 C39 115.79(14) yes . .
C37 P2 C38 99.21(16) yes . .
C37 P2 C39 103.94(16) yes . .
C38 P2 C39 99.67(17) yes . .
Pt1 Si1 C1 112.82(10) yes . .
Pt1 Si1 C10 108.95(10) yes . .
Pt1 Si1 C16 115.05(10) yes . .
C1 Si1 C10 107.80(14) yes . .
C1 Si1 C16 101.94(15) yes . .
C10 Si1 C16 109.93(14) yes . .
Pt1 Si2 C2 112.12(12) yes . .
Pt1 Si2 C22 118.41(12) yes . .
Pt1 Si2 C28 108.76(13) yes . .
C2 Si2 C22 100.04(15) yes . .
C2 Si2 C28 105.63(14) yes . .
C22 Si2 C28 110.98(16) yes . .
Si1 C1 C2 114.3(3) yes . .
Si1 C1 C3 125.0(3) yes . .
C2 C1 C3 120.5(4) yes . .
Si2 C2 C1 119.6(3) yes . .
C1 C3 C4 120.5(3) yes . .
C1 C3 C8 122.0(3) yes . .
C4 C3 C8 117.5(3) yes . .
C3 C4 C5 121.2(3) yes . .
C4 C5 C6 120.9(3) yes . .
C5 C6 C7 118.3(3) yes . .
C5 C6 C9 120.3(3) yes . .
C7 C6 C9 121.4(3) yes . .
C6 C7 C8 121.5(3) yes . .
C3 C8 C7 120.6(3) yes . .
Si1 C10 C11 117.9(3) yes . .
Si1 C10 C15 125.7(3) yes . .
C11 C10 C15 116.3(3) yes . .
C10 C11 C12 122.4(4) yes . .
C11 C12 C13 120.0(4) yes . .
C12 C13 C14 119.1(4) yes . .
C13 C14 C15 120.0(4) yes . .
C10 C15 C14 122.1(3) yes . .
Si1 C16 C17 122.7(3) yes . .
Si1 C16 C21 120.7(3) yes . .
C17 C16 C21 116.6(3) yes . .
C16 C17 C18 121.4(3) yes . .
C17 C18 C19 120.3(3) yes . .
C18 C19 C20 119.4(4) yes . .
C19 C20 C21 120.1(3) yes . .
C16 C21 C20 122.2(3) yes . .
Si2 C22 C23 122.6(3) yes . .
Si2 C22 C27 120.0(3) yes . .
C23 C22 C27 116.7(4) yes . .
C22 C23 C24 121.0(4) yes . .
C23 C24 C25 120.6(5) yes . .
C24 C25 C26 119.4(4) yes . .
C25 C26 C27 119.8(4) yes . .
C22 C27 C26 122.4(4) yes . .
Si2 C28 C29 126.6(3) yes . .
Si2 C28 C33 116.7(3) yes . .
C29 C28 C33 116.5(3) yes . .
C28 C29 C30 121.4(4) yes . .
C29 C30 C31 120.4(4) yes . .
C30 C31 C32 119.4(3) yes . .
C31 C32 C33 119.8(4) yes . .
C28 C33 C32 122.5(4) yes . .
C40 C40 C41 172.7(9) yes 3_565 .
C40 C40 C42 125.2(8) yes 3_565 .
C40 C40 C43 63.3(6) yes 3_565 .
C40 C40 C43 56.5(6) yes 3_565 3_565
C40 C40 C44 112.6(9) yes 3_565 3_565
C41 C40 C42 60.4(7) yes . .
C41 C40 C43 122.6(9) yes . .
C41 C40 C43 117.5(7) yes . 3_565
C41 C40 C44 61.2(6) yes . 3_565
C42 C40 C43 62.1(7) yes . .
C42 C40 C43 175.2(8) yes . 3_565
C42 C40 C44 121.4(8) yes . 3_565
C43 C40 C43 119.7(8) yes . 3_565
C43 C40 C44 174.4(10) yes . 3_565
C43 C40 C44 56.3(6) yes 3_565 3_565
C40 C41 C42 58.3(6) yes . .
C40 C41 C44 64.8(6) yes . 3_565
C42 C41 C44 122.9(7) yes . 3_565
C40 C42 C41 61.3(6) yes . .
C40 C42 C43 58.9(6) yes . .
C41 C42 C43 120.2(9) yes . .
C40 C43 C40 60.3(6) yes . 3_565
C40 C43 C42 58.9(6) yes . .
C40 C43 C44 125.9(8) yes . .
C40 C43 C42 119.0(6) yes 3_565 .
C40 C43 C44 65.8(6) yes 3_565 .
C42 C43 C44 175.2(8) yes . .
C40 C44 C41 54.0(6) yes 3_565 3_565
C40 C44 C43 57.9(6) yes 3_565 .
C41 C44 C43 111.8(7) yes 3_565 .
Si2 C2 H1 120.215 no . .
C1 C2 H1 120.201 no . .
C3 C4 H2 119.385 no . .
C5 C4 H2 119.381 no . .
C4 C5 H3 119.532 no . .
C6 C5 H3 119.526 no . .
C6 C7 H4 119.273 no . .
C8 C7 H4 119.263 no . .
C3 C8 H5 119.726 no . .
C7 C8 H5 119.722 no . .
C6 C9 H6 109.477 no . .
C6 C9 H7 109.469 no . .
C6 C9 H8 109.463 no . .
H6 C9 H7 109.476 no . .
H6 C9 H8 109.471 no . .
H7 C9 H8 109.472 no . .
C10 C11 H9 118.800 no . .
C12 C11 H9 118.806 no . .
C11 C12 H10 120.005 no . .
C13 C12 H10 120.005 no . .
C12 C13 H11 120.440 no . .
C14 C13 H11 120.423 no . .
C13 C14 H12 120.015 no . .
C15 C14 H12 120.011 no . .
C10 C15 H13 118.954 no . .
C14 C15 H13 118.952 no . .
C16 C17 H14 119.321 no . .
C18 C17 H14 119.327 no . .
C17 C18 H15 119.841 no . .
C19 C18 H15 119.826 no . .
C18 C19 H16 120.334 no . .
C20 C19 H16 120.315 no . .
C19 C20 H17 119.962 no . .
C21 C20 H17 119.965 no . .
C16 C21 H18 118.903 no . .
C20 C21 H18 118.930 no . .
C22 C23 H19 119.521 no . .
C24 C23 H19 119.516 no . .
C23 C24 H20 119.692 no . .
C25 C24 H20 119.700 no . .
C24 C25 H21 120.277 no . .
C26 C25 H21 120.279 no . .
C25 C26 H22 120.072 no . .
C27 C26 H22 120.090 no . .
C22 C27 H23 118.795 no . .
C26 C27 H23 118.787 no . .
C28 C29 H24 119.283 no . .
C30 C29 H24 119.284 no . .
C29 C30 H25 119.804 no . .
C31 C30 H25 119.797 no . .
C30 C31 H26 120.317 no . .
C32 C31 H26 120.315 no . .
C31 C32 H27 120.098 no . .
C33 C32 H27 120.102 no . .
C28 C33 H28 118.759 no . .
C32 C33 H28 118.773 no . .
P1 C34 H29 109.464 no . .
P1 C34 H30 109.466 no . .
P1 C34 H31 109.474 no . .
H29 C34 H30 109.474 no . .
H29 C34 H31 109.475 no . .
H30 C34 H31 109.474 no . .
P1 C35 H32 109.470 no . .
P1 C35 H33 109.473 no . .
P1 C35 H34 109.468 no . .
H32 C35 H33 109.467 no . .
H32 C35 H34 109.469 no . .
H33 C35 H34 109.480 no . .
P1 C36 H35 109.466 no . .
P1 C36 H36 109.472 no . .
P1 C36 H37 109.471 no . .
H35 C36 H36 109.471 no . .
H35 C36 H37 109.474 no . .
H36 C36 H37 109.473 no . .
P2 C37 H38 109.472 no . .
P2 C37 H39 109.477 no . .
P2 C37 H40 109.469 no . .
H38 C37 H39 109.477 no . .
H38 C37 H40 109.469 no . .
H39 C37 H40 109.463 no . .
P2 C38 H41 109.470 no . .
P2 C38 H42 109.467 no . .
P2 C38 H43 109.473 no . .
H41 C38 H42 109.465 no . .
H41 C38 H43 109.477 no . .
H42 C38 H43 109.476 no . .
P2 C39 H44 109.475 no . .
P2 C39 H45 109.466 no . .
P2 C39 H46 109.469 no . .
H44 C39 H45 109.473 no . .
H44 C39 H46 109.472 no . .
H45 C39 H46 109.472 no . .

loop_
_geom_bond_atom_site_label_1
_geom_bond_atom_site_label_2
_geom_bond_distance
_geom_bond_publ_flag
_geom_bond_site_symmetry_2
Pt1 P1 2.3420(8) yes .
Pt1 P2 2.3533(11) yes .
Pt1 Si1 2.3705(9) yes .
Pt1 Si2 2.3571(11) yes .
P1 C34 1.818(4) yes .
P1 C35 1.826(4) yes .
P1 C36 1.812(3) yes .
P2 C37 1.822(4) yes .
P2 C38 1.820(4) yes .
P2 C39 1.821(4) yes .
Si1 C1 1.903(4) yes .
Si1 C10 1.903(3) yes .
Si1 C16 1.912(4) yes .
Si2 C2 1.871(4) yes .
Si2 C22 1.902(4) yes .
Si2 C28 1.894(3) yes .
C1 C2 1.340(5) yes .
C1 C3 1.480(4) yes .
C3 C4 1.400(5) yes .
C3 C8 1.404(4) yes .
C4 C5 1.393(5) yes .
C5 C6 1.384(4) yes .
C6 C7 1.387(5) yes .
C6 C9 1.507(5) yes .
C7 C8 1.393(5) yes .
C10 C11 1.382(5) yes .
C10 C15 1.393(5) yes .
C11 C12 1.383(6) yes .
C12 C13 1.392(6) yes .
C13 C14 1.366(5) yes .
C14 C15 1.397(5) yes .
C16 C17 1.407(4) yes .
C16 C21 1.391(5) yes .
C17 C18 1.391(5) yes .
C18 C19 1.383(5) yes .
C19 C20 1.380(5) yes .
C20 C21 1.390(5) yes .
C22 C23 1.413(6) yes .
C22 C27 1.383(5) yes .
C23 C24 1.389(6) yes .
C24 C25 1.382(6) yes .
C25 C26 1.378(8) yes .
C26 C27 1.393(6) yes .
C28 C29 1.406(5) yes .
C28 C33 1.397(5) yes .
C29 C30 1.387(5) yes .
C30 C31 1.383(6) yes .
C31 C32 1.391(6) yes .
C32 C33 1.379(5) yes .
C40 C40 1.435(13) yes 3_565
C40 C41 1.421(11) yes .
C40 C42 1.378(15) yes .
C40 C43 1.378(10) yes .
C40 C43 1.476(13) yes 3_565
C40 C44 1.590(12) yes 3_565
C41 C42 1.409(10) yes .
C41 C44 1.539(15) yes 3_565
C42 C43 1.422(12) yes .
C43 C44 1.451(12) yes .
C2 H1 0.950 no .
C4 H2 0.950 no .
C5 H3 0.950 no .
C7 H4 0.950 no .
C8 H5 0.950 no .
C9 H6 0.980 no .
C9 H7 0.980 no .
C9 H8 0.980 no .
C11 H9 0.950 no .
C12 H10 0.950 no .
C13 H11 0.950 no .
C14 H12 0.950 no .
C15 H13 0.950 no .
C17 H14 0.950 no .
C18 H15 0.950 no .
C19 H16 0.950 no .
C20 H17 0.950 no .
C21 H18 0.950 no .
C23 H19 0.950 no .
C24 H20 0.950 no .
C25 H21 0.950 no .
C26 H22 0.950 no .
C27 H23 0.950 no .
C29 H24 0.950 no .
C30 H25 0.950 no .
C31 H26 0.950 no .
C32 H27 0.950 no .
C33 H28 0.950 no .
C34 H29 0.980 no .
C34 H30 0.980 no .
C34 H31 0.980 no .
C35 H32 0.980 no .
C35 H33 0.980 no .
C35 H34 0.980 no .
C36 H35 0.980 no .
C36 H36 0.980 no .
C36 H37 0.980 no .
C37 H38 0.980 no .
C37 H39 0.980 no .
C37 H40 0.980 no .
C38 H41 0.980 no .
C38 H42 0.980 no .
C38 H43 0.980 no .
C39 H44 0.980 no .
C39 H45 0.980 no .
C39 H46 0.980 no .
